data_7106094
loop_
_publ_author_name
'Ernesto Rufino-Felipe'
'Miguel-Angel Munoz-Hernandez'

_publ_section_title
;
 Steric control of conformation in self-assembly metallacalix[4]arenes
 derived from AlMe3 or GaMe3 with benzimidazolyl ligands
;
_journal_name_full Chem.Commun.
_journal_page_first 3210
_journal_paper_doi 10.1039/c0cc05438k
_journal_volume 47
_journal_year 2011
_chemical_formula_sum 'C36 H44 Al4 N8'
_chemical_formula_weight 696.71
_chemical_name_systematic
;
?
;
_space_group_IT_number 14
_symmetry_cell_setting monoclinic
_symmetry_space_group_name_Hall '-P 2yn'
_symmetry_space_group_name_H-M 'P 1 21/n 1'
_atom_sites_solution_hydrogens geom
_atom_sites_solution_primary direct
_atom_sites_solution_secondary difmap
_audit_creation_method SHELXL-97
_cell_angle_alpha 90.00
_cell_angle_beta 98.999(4)
_cell_angle_gamma 90.00
_cell_formula_units_Z 2
_cell_length_a 10.108(3)
_cell_length_b 11.423(3)
_cell_length_c 17.530(5)
_cell_measurement_temperature 100(2)
_cell_volume 1999.2(10)
_computing_cell_refinement 'Bruker SMART'
_computing_data_collection 'Bruker SMART'
_computing_data_reduction 'Bruker SHELXTL'
_computing_molecular_graphics 'Bruker SHELXTL'
_computing_publication_material 'Bruker SHELXTL'
_computing_structure_refinement 'SHELXL-97 (Sheldrick, 1997)'
_computing_structure_solution 'SHELXS-97 (Sheldrick, 1990)'
_diffrn_ambient_temperature 100(2)
_diffrn_measured_fraction_theta_full 0.874
_diffrn_measured_fraction_theta_max 0.874
_diffrn_measurement_device_type 'CCD area detector'
_diffrn_measurement_method 'phi and omega scans'
_diffrn_radiation_monochromator graphite
_diffrn_radiation_source 'fine-focus sealed tube'
_diffrn_radiation_type MoK\a
_diffrn_radiation_wavelength 0.71073
_diffrn_reflns_av_R_equivalents 0.0492
_diffrn_reflns_av_sigmaI/netI 0.1019
_diffrn_reflns_limit_h_max 4
_diffrn_reflns_limit_h_min -12
_diffrn_reflns_limit_k_max 11
_diffrn_reflns_limit_k_min -10
_diffrn_reflns_limit_l_max 20
_diffrn_reflns_limit_l_min -17
_diffrn_reflns_number 4628
_diffrn_reflns_theta_full 24.99
_diffrn_reflns_theta_max 24.99
_diffrn_reflns_theta_min 2.14
_exptl_absorpt_coefficient_mu 0.151
_exptl_absorpt_correction_T_max 0.9776
_exptl_absorpt_correction_T_min 0.9674
_exptl_absorpt_correction_type numerical
_exptl_crystal_colour colorless
_exptl_crystal_density_diffrn 1.157
_exptl_crystal_density_method 'not measured'
_exptl_crystal_description block
_exptl_crystal_F_000 736
_exptl_crystal_size_max 0.22
_exptl_crystal_size_mid 0.19
_exptl_crystal_size_min 0.15
_refine_diff_density_max 0.565
_refine_diff_density_min -0.376
_refine_diff_density_rms 0.082
_refine_ls_extinction_method none
_refine_ls_goodness_of_fit_ref 1.042
_refine_ls_hydrogen_treatment constr
_refine_ls_matrix_type full
_refine_ls_number_parameters 221
_refine_ls_number_reflns 3071
_refine_ls_number_restraints 0
_refine_ls_restrained_S_all 1.042
_refine_ls_R_factor_all 0.1078
_refine_ls_R_factor_gt 0.0695
_refine_ls_shift/su_max 0.304
_refine_ls_shift/su_mean 0.005
_refine_ls_structure_factor_coef Fsqd
_refine_ls_weighting_details 'calc w=1/[\s^2^(Fo^2^)+(0.1016P)^2^+0.1288P] where P=(Fo^2^+2Fc^2^)/3'
_refine_ls_weighting_scheme calc
_refine_ls_wR_factor_gt 0.1676
_refine_ls_wR_factor_ref 0.2014
_reflns_number_gt 2023
_reflns_number_total 3071
_reflns_threshold_expression >2sigma(I)
_cod_data_source_file C0CC05438K.TXT
_cod_data_source_block complex_1
_cod_depositor_comments
;
The following automatic conversions were performed:

'_symmetry_cell_setting' value 'Monoclinic' changed to 'monoclinic'
according to the built-in table from CIF Core dictionary named
'cif_core.dic' version 2.4.1 from 2010-06-29.

Automatic conversion script
Id: cif_fix_values 1646 2011-03-28 12:23:43Z adriana 
;
_cod_original_cell_volume 1999.1(10)
_cod_original_sg_symbol_H-M P2(1)/n
_cod_database_code 7106094

loop_
_symmetry_equiv_pos_as_xyz
'x, y, z'
'-x+1/2, y+1/2, -z+1/2'
'-x, -y, -z'
'x-1/2, -y-1/2, z-1/2'

loop_
_atom_site_label
_atom_site_type_symbol
_atom_site_fract_x
_atom_site_fract_y
_atom_site_fract_z
_atom_site_U_iso_or_equiv
_atom_site_adp_type
_atom_site_occupancy
_atom_site_symmetry_multiplicity
_atom_site_calc_flag
_atom_site_refinement_flags
_atom_site_disorder_assembly
_atom_site_disorder_group
Al1 Al 0.18279(11) 0.78817(12) 0.04194(7) 0.0214(4) Uani 1 1 d . . .
Al2 Al 0.64781(12) 1.00247(13) 0.23165(7) 0.0255(4) Uani 1 1 d . . .
N3 N 0.1753(3) 0.8413(3) -0.0627(2) 0.0233(9) Uani 1 1 d . . .
N1 N 0.3677(3) 0.8239(3) 0.07859(19) 0.0223(9) Uani 1 1 d . . .
N2 N 0.5481(3) 0.9045(3) 0.1535(2) 0.0253(10) Uani 1 1 d . . .
N4 N 0.7665(3) 1.0742(3) 0.1692(2) 0.0256(9) Uani 1 1 d . . .
C1 C 0.4140(4) 0.8991(4) 0.1336(2) 0.0238(11) Uani 1 1 d . . .
H1 H 0.3558 0.9468 0.1578 0.029 Uiso 1 1 calc R . .
C2 C 0.4834(4) 0.7690(4) 0.0602(2) 0.0178(10) Uani 1 1 d . . .
C3 C 0.5937(4) 0.8164(4) 0.1073(2) 0.0221(11) Uani 1 1 d . . .
C16 C 0.0761(4) 0.8881(5) 0.0965(3) 0.0381(13) Uani 1 1 d . . .
H16A H 0.1104 0.9684 0.0968 0.057 Uiso 1 1 calc R . .
H16B H 0.0809 0.8603 0.1497 0.057 Uiso 1 1 calc R . .
H16C H -0.0171 0.8865 0.0707 0.057 Uiso 1 1 calc R . .
C4 C 0.7232(4) 0.7809(5) 0.1021(3) 0.0319(12) Uani 1 1 d . . .
H4 H 0.7991 0.8143 0.1334 0.038 Uiso 1 1 calc R . .
C18 C 0.7528(5) 0.9119(5) 0.3132(3) 0.0403(14) Uani 1 1 d . . .
H18A H 0.6941 0.8575 0.3353 0.060 Uiso 1 1 calc R . .
H18B H 0.7958 0.9649 0.3537 0.060 Uiso 1 1 calc R . .
H18C H 0.8217 0.8677 0.2919 0.060 Uiso 1 1 calc R . .
C6 C 0.6246(4) 0.6459(5) 0.0023(3) 0.0378(13) Uani 1 1 d . . .
H6 H 0.6388 0.5869 -0.0337 0.045 Uiso 1 1 calc R . .
C5 C 0.7354(4) 0.6949(5) 0.0493(3) 0.0359(13) Uani 1 1 d . . .
H5 H 0.8223 0.6674 0.0444 0.043 Uiso 1 1 calc R . .
C15 C 0.1515(4) 0.6202(4) 0.0389(3) 0.0335(13) Uani 1 1 d . . .
H15A H 0.1161 0.5964 -0.0140 0.050 Uiso 1 1 calc R . .
H15B H 0.0867 0.6004 0.0730 0.050 Uiso 1 1 calc R . .
H15C H 0.2360 0.5792 0.0563 0.050 Uiso 1 1 calc R . .
C7 C 0.4958(4) 0.6806(4) 0.0067(3) 0.0291(12) Uani 1 1 d . . .
H7 H 0.4202 0.6468 -0.0246 0.035 Uiso 1 1 calc R . .
C17 C 0.5162(5) 1.1186(5) 0.2545(3) 0.0433(14) Uani 1 1 d . . .
H17A H 0.4759 1.1572 0.2065 0.065 Uiso 1 1 calc R . .
H17B H 0.5610 1.1772 0.2904 0.065 Uiso 1 1 calc R . .
H17C H 0.4462 1.0794 0.2779 0.065 Uiso 1 1 calc R . .
C14 C 0.7322(4) 1.1037(4) 0.0952(2) 0.0223(11) Uani 1 1 d . . .
H14 H 0.6462 1.0862 0.0673 0.027 Uiso 1 1 calc R . .
C11 C 0.0663(4) 0.8324(4) -0.1225(2) 0.0241(11) Uani 1 1 d . . .
C10 C -0.0580(4) 0.7812(5) -0.1223(3) 0.0352(13) Uani 1 1 d . . .
H10 H -0.0802 0.7428 -0.0780 0.042 Uiso 1 1 calc R . .
C13 C 0.8988(4) 1.1153(4) 0.1877(2) 0.0228(11) Uani 1 1 d . . .
C9 C -0.1474(4) 0.7890(5) -0.1898(3) 0.0380(14) Uani 1 1 d . . .
H9 H -0.2342 0.7561 -0.1919 0.046 Uiso 1 1 calc R . .
C12 C 0.9887(4) 1.1076(4) 0.2565(3) 0.0320(12) Uani 1 1 d . . .
H12 H 0.9654 1.0714 0.3013 0.038 Uiso 1 1 calc R . .
C8 C -0.1141(4) 0.8438(5) -0.2554(3) 0.0367(13) Uani 1 1 d . . .
H8 H -0.1794 0.8479 -0.3007 0.044 Uiso 1 1 calc R . .

loop_
_atom_site_aniso_label
_atom_site_aniso_U_11
_atom_site_aniso_U_22
_atom_site_aniso_U_33
_atom_site_aniso_U_23
_atom_site_aniso_U_13
_atom_site_aniso_U_12
Al1 0.0180(6) 0.0190(10) 0.0265(7) -0.0015(6) 0.0008(5) -0.0013(6)
Al2 0.0234(7) 0.0275(11) 0.0238(7) -0.0012(7) -0.0016(5) -0.0058(6)
N3 0.0166(17) 0.027(3) 0.025(2) -0.0028(18) -0.0006(14) -0.0025(16)
N1 0.0200(18) 0.023(3) 0.0229(19) -0.0044(17) -0.0004(14) 0.0026(16)
N2 0.0181(17) 0.031(3) 0.026(2) -0.0003(18) -0.0016(14) 0.0005(16)
N4 0.0179(17) 0.033(3) 0.023(2) -0.0025(18) -0.0037(14) -0.0048(17)
C1 0.026(2) 0.018(3) 0.027(2) 0.003(2) 0.0033(18) 0.001(2)
C2 0.019(2) 0.004(3) 0.030(2) 0.001(2) 0.0011(17) 0.0024(17)
C3 0.021(2) 0.017(3) 0.026(2) 0.003(2) -0.0017(17) 0.0002(19)
C16 0.023(2) 0.043(4) 0.049(3) -0.006(3) 0.007(2) -0.003(2)
C4 0.022(2) 0.037(4) 0.036(3) 0.005(3) 0.0009(19) -0.001(2)
C18 0.049(3) 0.030(4) 0.038(3) 0.010(3) -0.006(2) -0.015(3)
C6 0.033(3) 0.040(4) 0.040(3) -0.008(3) 0.005(2) 0.004(2)
C5 0.023(2) 0.032(4) 0.052(3) 0.006(3) 0.005(2) 0.006(2)
C15 0.026(2) 0.034(4) 0.040(3) -0.007(3) 0.002(2) -0.002(2)
C7 0.030(2) 0.021(3) 0.035(3) -0.006(2) 0.001(2) 0.003(2)
C17 0.040(3) 0.036(4) 0.054(3) -0.021(3) 0.008(2) -0.011(3)
C14 0.019(2) 0.021(3) 0.024(2) 0.001(2) -0.0036(17) 0.0001(19)
C11 0.0136(19) 0.032(3) 0.025(2) -0.010(2) -0.0042(17) 0.0032(19)
C10 0.024(2) 0.048(4) 0.032(3) -0.003(3) 0.000(2) -0.009(2)
C13 0.021(2) 0.022(3) 0.024(2) -0.006(2) 0.0009(17) -0.0009(19)
C9 0.022(2) 0.049(4) 0.041(3) -0.007(3) -0.001(2) -0.004(2)
C12 0.027(2) 0.040(4) 0.027(3) -0.007(2) -0.0020(19) 0.002(2)
C8 0.027(2) 0.043(4) 0.036(3) -0.012(3) -0.008(2) 0.001(2)

loop_
_atom_type_symbol
_atom_type_description
_atom_type_scat_dispersion_real
_atom_type_scat_dispersion_imag
_atom_type_scat_source
C C 0.0033 0.0016 'International Tables Vol C Tables 4.2.6.8 and 6.1.1.4'
H H 0.0000 0.0000 'International Tables Vol C Tables 4.2.6.8 and 6.1.1.4'
N N 0.0061 0.0033 'International Tables Vol C Tables 4.2.6.8 and 6.1.1.4'
Al Al 0.0645 0.0514 'International Tables Vol C Tables 4.2.6.8 and 6.1.1.4'

loop_
_geom_angle_atom_site_label_1
_geom_angle_atom_site_label_2
_geom_angle_atom_site_label_3
_geom_angle
_geom_angle_site_symmetry_1
_geom_angle_site_symmetry_3
_geom_angle_publ_flag
N3 Al1 C16 110.2(2) . . ?
N3 Al1 N1 98.20(15) . . ?
C16 Al1 N1 107.40(18) . . ?
N3 Al1 C15 107.71(19) . . ?
C16 Al1 C15 119.8(2) . . ?
N1 Al1 C15 111.35(18) . . ?
N2 Al2 N4 98.39(16) . . ?
N2 Al2 C18 112.3(2) . . ?
N4 Al2 C18 109.13(19) . . ?
N2 Al2 C17 104.00(19) . . ?
N4 Al2 C17 109.3(2) . . ?
C18 Al2 C17 121.3(2) . . ?
C14 N3 C11 103.7(3) 3_675 . ?
C14 N3 Al1 129.4(3) 3_675 . ?
C11 N3 Al1 126.8(3) . . ?
C1 N1 C2 104.2(3) . . ?
C1 N1 Al1 126.6(3) . . ?
C2 N1 Al1 128.9(3) . . ?
C1 N2 C3 102.9(3) . . ?
C1 N2 Al2 127.2(3) . . ?
C3 N2 Al2 129.8(3) . . ?
C14 N4 C13 103.5(3) . . ?
C14 N4 Al2 124.7(3) . . ?
C13 N4 Al2 131.6(3) . . ?
N1 C1 N2 116.5(4) . . ?
N1 C1 H1 121.8 . . ?
N2 C1 H1 121.8 . . ?
C3 C2 C7 122.2(4) . . ?
C3 C2 N1 107.9(4) . . ?
C7 C2 N1 129.9(4) . . ?
C4 C3 C2 121.6(4) . . ?
C4 C3 N2 129.9(4) . . ?
C2 C3 N2 108.4(4) . . ?
Al1 C16 H16A 109.5 . . ?
Al1 C16 H16B 109.5 . . ?
H16A C16 H16B 109.5 . . ?
Al1 C16 H16C 109.5 . . ?
H16A C16 H16C 109.5 . . ?
H16B C16 H16C 109.5 . . ?
C5 C4 C3 116.1(4) . . ?
C5 C4 H4 121.9 . . ?
C3 C4 H4 121.9 . . ?
Al2 C18 H18A 109.5 . . ?
Al2 C18 H18B 109.5 . . ?
H18A C18 H18B 109.5 . . ?
Al2 C18 H18C 109.5 . . ?
H18A C18 H18C 109.5 . . ?
H18B C18 H18C 109.5 . . ?
C7 C6 C5 122.0(5) . . ?
C7 C6 H6 119.0 . . ?
C5 C6 H6 119.0 . . ?
C4 C5 C6 122.5(4) . . ?
C4 C5 H5 118.8 . . ?
C6 C5 H5 118.8 . . ?
Al1 C15 H15A 109.5 . . ?
Al1 C15 H15B 109.5 . . ?
H15A C15 H15B 109.5 . . ?
Al1 C15 H15C 109.5 . . ?
H15A C15 H15C 109.5 . . ?
H15B C15 H15C 109.5 . . ?
C6 C7 C2 115.5(4) . . ?
C6 C7 H7 122.2 . . ?
C2 C7 H7 122.2 . . ?
Al2 C17 H17A 109.5 . . ?
Al2 C17 H17B 109.5 . . ?
H17A C17 H17B 109.5 . . ?
Al2 C17 H17C 109.5 . . ?
H17A C17 H17C 109.5 . . ?
H17B C17 H17C 109.5 . . ?
N3 C14 N4 116.4(3) 3_675 . ?
N3 C14 H14 121.8 3_675 . ?
N4 C14 H14 121.8 . . ?
C13 C11 C10 122.2(4) 3_675 . ?
C13 C11 N3 108.3(4) 3_675 . ?
C10 C11 N3 129.5(4) . . ?
C9 C10 C11 116.4(5) . . ?
C9 C10 H10 121.8 . . ?
C11 C10 H10 121.8 . . ?
C11 C13 C12 121.7(4) 3_675 . ?
C11 C13 N4 108.0(4) 3_675 . ?
C12 C13 N4 130.3(4) . . ?
C10 C9 C8 121.8(4) . . ?
C10 C9 H9 119.1 . . ?
C8 C9 H9 119.1 . . ?
C8 C12 C13 115.9(4) 3_675 . ?
C8 C12 H12 122.0 3_675 . ?
C13 C12 H12 122.0 . . ?
C12 C8 C9 121.9(4) 3_675 . ?
C12 C8 H8 119.0 3_675 . ?
C9 C8 H8 119.0 . . ?

loop_
_geom_bond_atom_site_label_1
_geom_bond_atom_site_label_2
_geom_bond_distance
_geom_bond_site_symmetry_2
_geom_bond_publ_flag
Al1 N3 1.922(4) . ?
Al1 C16 1.924(5) . ?
Al1 N1 1.923(3) . ?
Al1 C15 1.943(5) . ?
Al2 N2 1.927(4) . ?
Al2 N4 1.929(4) . ?
Al2 C18 1.941(5) . ?
Al2 C17 1.963(5) . ?
N3 C14 1.327(5) 3_675 ?
N3 C11 1.401(5) . ?
N1 C1 1.320(5) . ?
N1 C2 1.408(5) . ?
N2 C1 1.347(5) . ?
N2 C3 1.412(6) . ?
N4 C14 1.331(5) . ?
N4 C13 1.406(5) . ?
C1 H1 0.9500 . ?
C2 C3 1.390(5) . ?
C2 C7 1.396(6) . ?
C3 C4 1.388(6) . ?
C16 H16A 0.9800 . ?
C16 H16B 0.9800 . ?
C16 H16C 0.9800 . ?
C4 C5 1.367(7) . ?
C4 H4 0.9500 . ?
C18 H18A 0.9800 . ?
C18 H18B 0.9800 . ?
C18 H18C 0.9800 . ?
C6 C7 1.374(6) . ?
C6 C5 1.399(7) . ?
C6 H6 0.9500 . ?
C5 H5 0.9500 . ?
C15 H15A 0.9800 . ?
C15 H15B 0.9800 . ?
C15 H15C 0.9800 . ?
C7 H7 0.9500 . ?
C17 H17A 0.9800 . ?
C17 H17B 0.9800 . ?
C17 H17C 0.9800 . ?
C14 N3 1.327(5) 3_675 ?
C14 H14 0.9500 . ?
C11 C13 1.384(6) 3_675 ?
C11 C10 1.386(6) . ?
C10 C9 1.374(6) . ?
C10 H10 0.9500 . ?
C13 C11 1.384(6) 3_675 ?
C13 C12 1.394(6) . ?
C9 C8 1.395(7) . ?
C9 H9 0.9500 . ?
C12 C8 1.387(6) 3_675 ?
C12 H12 0.9500 . ?
C8 C12 1.387(6) 3_675 ?
C8 H8 0.9500 . ?

loop_
_geom_torsion_atom_site_label_1
_geom_torsion_atom_site_label_2
_geom_torsion_atom_site_label_3
_geom_torsion_atom_site_label_4
_geom_torsion
_geom_torsion_site_symmetry_1
_geom_torsion_site_symmetry_2
_geom_torsion_site_symmetry_3
_geom_torsion_site_symmetry_4
_geom_torsion_publ_flag
C16 Al1 N3 C14 106.1(4) . . . 3_675 ?
N1 Al1 N3 C14 -5.9(4) . . . 3_675 ?
C15 Al1 N3 C14 -121.6(4) . . . 3_675 ?
C16 Al1 N3 C11 -72.3(4) . . . . ?
N1 Al1 N3 C11 175.7(4) . . . . ?
C15 Al1 N3 C11 60.1(4) . . . . ?
N3 Al1 N1 C1 117.1(4) . . . . ?
C16 Al1 N1 C1 2.9(4) . . . . ?
C15 Al1 N1 C1 -130.1(4) . . . . ?
N3 Al1 N1 C2 -70.5(4) . . . . ?
C16 Al1 N1 C2 175.3(4) . . . . ?
C15 Al1 N1 C2 42.2(4) . . . . ?
N4 Al2 N2 C1 -126.9(4) . . . . ?
C18 Al2 N2 C1 118.3(4) . . . . ?
C17 Al2 N2 C1 -14.6(4) . . . . ?
N4 Al2 N2 C3 57.9(4) . . . . ?
C18 Al2 N2 C3 -56.8(4) . . . . ?
C17 Al2 N2 C3 170.3(4) . . . . ?
N2 Al2 N4 C14 36.2(4) . . . . ?
C18 Al2 N4 C14 153.4(4) . . . . ?
C17 Al2 N4 C14 -71.9(4) . . . . ?
N2 Al2 N4 C13 -148.9(4) . . . . ?
C18 Al2 N4 C13 -31.7(5) . . . . ?
C17 Al2 N4 C13 103.0(4) . . . . ?
C2 N1 C1 N2 1.8(5) . . . . ?
Al1 N1 C1 N2 175.7(3) . . . . ?
C3 N2 C1 N1 -3.1(5) . . . . ?
Al2 N2 C1 N1 -179.2(3) . . . . ?
C1 N1 C2 C3 0.4(5) . . . . ?
Al1 N1 C2 C3 -173.3(3) . . . . ?
C1 N1 C2 C7 179.0(5) . . . . ?
Al1 N1 C2 C7 5.4(7) . . . . ?
C7 C2 C3 C4 2.0(7) . . . . ?
N1 C2 C3 C4 -179.1(4) . . . . ?
C7 C2 C3 N2 179.0(4) . . . . ?
N1 C2 C3 N2 -2.2(5) . . . . ?
C1 N2 C3 C4 179.7(5) . . . . ?
Al2 N2 C3 C4 -4.3(7) . . . . ?
C1 N2 C3 C2 3.1(5) . . . . ?
Al2 N2 C3 C2 179.1(3) . . . . ?
C2 C3 C4 C5 -1.5(7) . . . . ?
N2 C3 C4 C5 -177.7(5) . . . . ?
C3 C4 C5 C6 0.7(7) . . . . ?
C7 C6 C5 C4 -0.5(8) . . . . ?
C5 C6 C7 C2 1.0(7) . . . . ?
C3 C2 C7 C6 -1.7(7) . . . . ?
N1 C2 C7 C6 179.8(4) . . . . ?
C13 N4 C14 N3 0.0(5) . . . 3_675 ?
Al2 N4 C14 N3 176.1(3) . . . 3_675 ?
C14 N3 C11 C13 -0.6(5) 3_675 . . 3_675 ?
Al1 N3 C11 C13 178.1(3) . . . 3_675 ?
C14 N3 C11 C10 178.9(5) 3_675 . . . ?
Al1 N3 C11 C10 -2.4(7) . . . . ?
C13 C11 C10 C9 -2.4(7) 3_675 . . . ?
N3 C11 C10 C9 178.1(5) . . . . ?
C14 N4 C13 C11 0.4(5) . . . 3_675 ?
Al2 N4 C13 C11 -175.3(3) . . . 3_675 ?
C14 N4 C13 C12 -178.4(5) . . . . ?
Al2 N4 C13 C12 6.0(8) . . . . ?
C11 C10 C9 C8 1.0(8) . . . . ?
C11 C13 C12 C8 0.4(7) 3_675 . . 3_675 ?
N4 C13 C12 C8 179.0(5) . . . 3_675 ?
C10 C9 C8 C12 0.7(8) . . . 3_675 ?
